data_4333912
loop_
_publ_author_name
'Yoshimi Oka'
'Katsuya Inoue'
'Hitoshi Kumagai'
'Mohamedally Kurmoo'

_publ_section_title
;
 Long-Range Magnetic Ordering at 5.5 K for Cobalt(II)-Hydroxide Diamond
 Chains Isolated by 17 \%A with \a-Phenylcinnamate
;
_journal_name_full 'Inorganic Chemistry'
_journal_page_first 2142
_journal_page_last 2149
_journal_paper_doi 10.1021/ic302540h
_journal_volume 52
_journal_year 2013
_chemical_formula_sum 'C90 H80 Co4 O20'
_chemical_formula_weight 1717.35
_chemical_name_common (Co4(phenylcinnamate)6(OH)2(H2O)4)2H2O
_space_group_IT_number 14
_symmetry_cell_setting monoclinic
_symmetry_space_group_name_Hall '-P 2ybc'
_symmetry_space_group_name_H-M 'P 1 21/c 1'
_atom_sites_solution_hydrogens geom
_atom_sites_solution_primary direct
_atom_sites_solution_secondary difmap
_audit_creation_method SHELXL-97
_cell_angle_alpha 90.00
_cell_angle_beta 100.2180(10)
_cell_angle_gamma 90.00
_cell_formula_units_Z 4
_cell_length_a 32.299(2)
_cell_length_b 7.3922(5)
_cell_length_c 34.261(2)
_cell_measurement_reflns_used 4508
_cell_measurement_temperature 293(2)
_cell_measurement_theta_max 28.12
_cell_measurement_theta_min 2.56
_cell_volume 8050.4(9)
_computing_cell_refinement 'Bruker SMART'
_computing_data_collection 'Bruker SMART'
_computing_data_reduction 'Bruker SHELXTL'
_computing_molecular_graphics 'Bruker SHELXTL'
_computing_publication_material 'Bruker SHELXTL'
_computing_structure_refinement 'SHELXL-97 (Sheldrick, 1997)'
_computing_structure_solution 'SHELXS-97 (Sheldrick, 1990)'
_diffrn_ambient_temperature 293(2)
_diffrn_detector_area_resol_mean 8.366
_diffrn_measured_fraction_theta_full 0.915
_diffrn_measured_fraction_theta_max 0.915
_diffrn_measurement_device_type 'CCD area detector'
_diffrn_measurement_method 'phi and omega scans'
_diffrn_radiation_monochromator graphite
_diffrn_radiation_source 'fine-focus sealed tube'
_diffrn_radiation_type MoK\a
_diffrn_radiation_wavelength 0.71073
_diffrn_reflns_av_R_equivalents 0.0622
_diffrn_reflns_av_sigmaI/netI 0.1123
_diffrn_reflns_limit_h_max 42
_diffrn_reflns_limit_h_min -38
_diffrn_reflns_limit_k_max 9
_diffrn_reflns_limit_k_min -6
_diffrn_reflns_limit_l_max 43
_diffrn_reflns_limit_l_min -44
_diffrn_reflns_number 46699
_diffrn_reflns_theta_full 28.39
_diffrn_reflns_theta_max 28.39
_diffrn_reflns_theta_min 2.39
_exptl_absorpt_coefficient_mu 0.885
_exptl_absorpt_correction_T_max 1.00
_exptl_absorpt_correction_T_min 0.85
_exptl_absorpt_correction_type empirical
_exptl_absorpt_process_details 'SADABS (Sheldrich, G. M. (1996))'
_exptl_crystal_colour pink
_exptl_crystal_density_diffrn 1.417
_exptl_crystal_description needle
_exptl_crystal_F_000 3552
_exptl_crystal_size_max 0.5
_exptl_crystal_size_mid 0.04
_exptl_crystal_size_min 0.03
_refine_diff_density_max 1.618
_refine_diff_density_min -0.591
_refine_diff_density_rms 0.085
_refine_ls_extinction_method none
_refine_ls_goodness_of_fit_ref 0.853
_refine_ls_hydrogen_treatment mixed
_refine_ls_matrix_type full
_refine_ls_number_parameters 1051
_refine_ls_number_reflns 18455
_refine_ls_number_restraints 0
_refine_ls_restrained_S_all 0.853
_refine_ls_R_factor_all 0.1123
_refine_ls_R_factor_gt 0.0563
_refine_ls_shift/su_max 1.178
_refine_ls_shift/su_mean 0.001
_refine_ls_structure_factor_coef Fsqd
_refine_ls_weighting_details 'calc w=1/[\s^2^(Fo^2^)+(0.0507P)^2^+0.0000P] where P=(Fo^2^+2Fc^2^)/3'
_refine_ls_weighting_scheme calc
_refine_ls_wR_factor_gt 0.1131
_refine_ls_wR_factor_ref 0.1270
_reflns_number_gt 9466
_reflns_number_total 18455
_reflns_threshold_expression >2sigma(I)
_cod_data_source_file ic302540h_si_001.cif
_cod_data_source_block '[Co4(phenylcinnamate)6(OH)2(H2O)4]2H2O'
_cod_original_cell_volume 8050.4(10)
_cod_database_code 4333912

loop_
_symmetry_equiv_pos_as_xyz
'x, y, z'
'-x, y+1/2, -z+1/2'
'-x, -y, -z'
'x, -y-1/2, z-1/2'

loop_
_atom_site_label
_atom_site_type_symbol
_atom_site_fract_x
_atom_site_fract_y
_atom_site_fract_z
_atom_site_U_iso_or_equiv
_atom_site_adp_type
_atom_site_occupancy
_atom_site_symmetry_multiplicity
_atom_site_calc_flag
_atom_site_refinement_flags
Co1 Co 0.243373(14) 0.54498(6) 0.333692(14) 0.02608(12) Uani 1 1 d .
Co2 Co 0.248095(14) 0.06836(6) 0.334935(14) 0.02652(13) Uani 1 1 d .
Co3 Co 0.258007(15) 0.36286(6) 0.416337(14) 0.02659(13) Uani 1 1 d .
Co4 Co 0.251595(15) 0.83942(6) 0.415397(14) 0.02665(13) Uani 1 1 d .
O1 O 0.22966(8) 0.3011(3) 0.35819(7) 0.0263(6) Uani 1 1 d .
O2 O 0.27084(8) 0.6071(3) 0.39194(7) 0.0252(6) Uani 1 1 d .
O3 O 0.26115(9) -0.1882(3) 0.31019(8) 0.0313(6) Uani 1 1 d .
O4 O 0.20083(9) 0.1066(4) 0.28390(9) 0.0450(8) Uani 1 1 d .
O5 O 0.24043(11) 1.0978(4) 0.44128(11) 0.0372(8) Uani 1 1 d .
O6 O 0.29863(11) 0.7955(5) 0.46584(10) 0.0474(9) Uani 1 1 d .
O7 O 0.30005(7) 0.4708(3) 0.32010(7) 0.0338(6) Uani 1 1 d .
O8 O 0.29611(8) 0.1729(3) 0.31035(8) 0.0389(7) Uani 1 1 d .
O9 O 0.18560(7) 0.6507(3) 0.33859(8) 0.0359(7) Uani 1 1 d .
O10 O 0.20668(7) -0.0809(3) 0.36516(7) 0.0273(6) Uani 1 1 d .
O11 O 0.29227(7) -0.0121(3) 0.38473(7) 0.0281(6) Uani 1 1 d .
O12 O 0.31554(7) 0.2525(3) 0.41114(7) 0.0336(7) Uani 1 1 d .
O13 O 0.20120(8) 0.4345(3) 0.43012(8) 0.0381(7) Uani 1 1 d .
O14 O 0.20379(8) 0.7326(3) 0.43998(8) 0.0384(7) Uani 1 1 d .
O15 O 0.21082(8) 0.4782(3) 0.27503(7) 0.0383(7) Uani 1 1 d .
O16 O 0.21223(9) 0.7508(4) 0.24838(8) 0.0486(8) Uani 1 1 d .
O17 O 0.29061(8) 0.4342(3) 0.47333(7) 0.0413(7) Uani 1 1 d .
O18 O 0.28736(9) 0.1744(4) 0.50506(8) 0.0557(9) Uani 1 1 d .
O19 O 0.2212(6) 0.0696(16) 0.2070(4) 0.265(9) Uani 0.50 1 d P
O20 O 0.2772(5) 0.8614(10) 0.5428(2) 0.422(8) Uani 1 1 d .
C1 C 0.31145(11) 0.3237(5) 0.30628(10) 0.0303(9) Uani 1 1 d .
C2 C 0.34716(11) 0.3374(5) 0.28308(11) 0.0312(9) Uani 1 1 d .
C3 C 0.34784(11) 0.5027(5) 0.25857(11) 0.0312(9) Uani 1 1 d .
C4 C 0.38497(12) 0.5925(5) 0.25564(12) 0.0380(10) Uani 1 1 d .
H4 H 0.4104 0.5483 0.2694 0.046 Uiso 1 1 calc R
C5 C 0.38487(14) 0.7440(6) 0.23301(13) 0.0507(12) Uani 1 1 d .
H5 H 0.4101 0.8018 0.2315 0.061 Uiso 1 1 calc R
C6 C 0.34781(16) 0.8121(6) 0.21229(14) 0.0600(13) Uani 1 1 d .
H6 H 0.3479 0.9151 0.1967 0.072 Uiso 1 1 calc R
C7 C 0.31059(14) 0.7262(6) 0.21483(13) 0.0526(12) Uani 1 1 d .
H7 H 0.2853 0.7713 0.2009 0.063 Uiso 1 1 calc R
C8 C 0.31067(12) 0.5741(5) 0.23785(11) 0.0389(10) Uani 1 1 d .
H8 H 0.2853 0.5179 0.2396 0.047 Uiso 1 1 calc R
C9 C 0.37528(11) 0.2026(5) 0.28789(11) 0.0360(9) Uani 1 1 d .
H9 H 0.3708 0.1134 0.3058 0.043 Uiso 1 1 calc R
C10 C 0.41222(12) 0.1751(5) 0.26899(13) 0.0393(10) Uani 1 1 d .
C11 C 0.44809(14) 0.1006(6) 0.29048(15) 0.0616(13) Uani 1 1 d .
H11 H 0.4493 0.0741 0.3172 0.074 Uiso 1 1 calc R
C12 C 0.48254(16) 0.0645(7) 0.2727(2) 0.0813(18) Uani 1 1 d .
H12 H 0.5069 0.0169 0.2878 0.098 Uiso 1 1 calc R
C13 C 0.48107(19) 0.0977(8) 0.2336(2) 0.087(2) Uani 1 1 d .
H13 H 0.5042 0.0715 0.2219 0.104 Uiso 1 1 calc R
C14 C 0.44555(17) 0.1698(6) 0.21155(17) 0.0700(15) Uani 1 1 d .
H14 H 0.4445 0.1929 0.1847 0.084 Uiso 1 1 calc R
C15 C 0.41117(13) 0.2086(5) 0.22901(13) 0.0480(11) Uani 1 1 d .
H15 H 0.3871 0.2577 0.2138 0.058 Uiso 1 1 calc R
C16 C 0.17847(11) -0.1938(5) 0.34880(10) 0.0270(8) Uani 1 1 d .
C17 C 0.13350(11) -0.1325(5) 0.34128(11) 0.0298(9) Uani 1 1 d .
C18 C 0.10350(11) -0.2379(5) 0.31177(12) 0.0344(10) Uani 1 1 d .
C19 C 0.08950(13) -0.4057(6) 0.31983(14) 0.0504(12) Uani 1 1 d .
H19 H 0.0999 -0.4601 0.3441 0.060 Uiso 1 1 calc R
C20 C 0.06027(15) -0.4954(7) 0.29268(17) 0.0688(15) Uani 1 1 d .
H20 H 0.0507 -0.6086 0.2989 0.083 Uiso 1 1 calc R
C21 C 0.04531(15) -0.4198(8) 0.25688(17) 0.0731(16) Uani 1 1 d .
H21 H 0.0254 -0.4805 0.2386 0.088 Uiso 1 1 calc R
C22 C 0.05951(17) -0.2557(8) 0.24780(16) 0.0830(18) Uani 1 1 d .
H22 H 0.0493 -0.2040 0.2232 0.100 Uiso 1 1 calc R
C23 C 0.08920(14) -0.1638(6) 0.27475(14) 0.0640(14) Uani 1 1 d .
H23 H 0.0995 -0.0527 0.2680 0.077 Uiso 1 1 calc R
C24 C 0.12270(11) 0.0038(5) 0.36302(11) 0.0342(9) Uani 1 1 d .
H24 H 0.1452 0.0599 0.3792 0.041 Uiso 1 1 calc R
C25 C 0.08100(12) 0.0809(5) 0.36577(12) 0.0372(10) Uani 1 1 d .
C26 C 0.08091(13) 0.2367(6) 0.38788(12) 0.0475(11) Uani 1 1 d .
H26 H 0.1063 0.2883 0.3998 0.057 Uiso 1 1 calc R
C27 C 0.04316(15) 0.3172(6) 0.39247(14) 0.0616(14) Uani 1 1 d .
H27 H 0.0432 0.4234 0.4070 0.074 Uiso 1 1 calc R
C28 C 0.00572(15) 0.2386(6) 0.37525(14) 0.0579(13) Uani 1 1 d .
H28 H -0.0196 0.2924 0.3782 0.069 Uiso 1 1 calc R
C29 C 0.00537(13) 0.0841(6) 0.35416(14) 0.0540(12) Uani 1 1 d .
H29 H -0.0201 0.0302 0.3432 0.065 Uiso 1 1 calc R
C30 C 0.04249(12) 0.0068(6) 0.34888(13) 0.0518(12) Uani 1 1 d .
H30 H 0.0419 -0.0976 0.3336 0.062 Uiso 1 1 calc R
C31 C 0.32181(11) 0.0944(5) 0.40097(10) 0.0283(8) Uani 1 1 d .
C32 C 0.36597(11) 0.0280(5) 0.40717(11) 0.0307(9) Uani 1 1 d .
C33 C 0.39625(11) 0.1264(5) 0.43745(12) 0.0354(9) Uani 1 1 d .
C34 C 0.40750(18) 0.0594(7) 0.47428(16) 0.097(2) Uani 1 1 d .
H34 H 0.3953 -0.0475 0.4809 0.116 Uiso 1 1 calc R
C35 C 0.4365(2) 0.1444(10) 0.50225(18) 0.130(3) Uani 1 1 d .
H35 H 0.4442 0.0924 0.5272 0.156 Uiso 1 1 calc R
C36 C 0.45384(17) 0.3020(9) 0.49416(18) 0.0864(19) Uani 1 1 d .
H36 H 0.4733 0.3602 0.5133 0.104 Uiso 1 1 calc R
C37 C 0.44255(16) 0.3743(7) 0.45773(19) 0.0805(18) Uani 1 1 d .
H37 H 0.4544 0.4826 0.4514 0.097 Uiso 1 1 calc R
C38 C 0.41304(14) 0.2859(6) 0.42973(15) 0.0648(14) Uani 1 1 d .
H38 H 0.4047 0.3386 0.4049 0.078 Uiso 1 1 calc R
C39 C 0.37523(11) -0.1105(5) 0.38527(11) 0.0358(9) Uani 1 1 d .
H39 H 0.3520 -0.1614 0.3690 0.043 Uiso 1 1 calc R
C40 C 0.41515(12) -0.1968(5) 0.38211(12) 0.0395(10) Uani 1 1 d .
C41 C 0.41418(13) -0.3498(6) 0.35903(13) 0.0486(12) Uani 1 1 d .
H41 H 0.3884 -0.3948 0.3464 0.058 Uiso 1 1 calc R
C42 C 0.45053(15) -0.4374(6) 0.35435(14) 0.0614(13) Uani 1 1 d .
H42 H 0.4488 -0.5406 0.3386 0.074 Uiso 1 1 calc R
C43 C 0.48896(15) -0.3766(7) 0.37222(15) 0.0600(13) Uani 1 1 d .
H43 H 0.5134 -0.4375 0.3691 0.072 Uiso 1 1 calc R
C44 C 0.49078(14) -0.2254(7) 0.39465(16) 0.0688(15) Uani 1 1 d .
H44 H 0.5169 -0.1815 0.4068 0.083 Uiso 1 1 calc R
C45 C 0.45459(13) -0.1340(6) 0.39993(16) 0.0661(15) Uani 1 1 d .
H45 H 0.4567 -0.0302 0.4155 0.079 Uiso 1 1 calc R
C46 C 0.18882(11) 0.5795(5) 0.44374(11) 0.0321(9) Uani 1 1 d .
C47 C 0.15290(11) 0.5645(5) 0.46630(11) 0.0322(9) Uani 1 1 d .
C48 C 0.15277(12) 0.3991(5) 0.49120(11) 0.0333(9) Uani 1 1 d .
C49 C 0.11725(13) 0.2937(5) 0.49071(12) 0.0430(10) Uani 1 1 d .
H49 H 0.0925 0.3258 0.4739 0.052 Uiso 1 1 calc R
C50 C 0.11745(15) 0.1440(6) 0.51411(14) 0.0544(13) Uani 1 1 d .
H50 H 0.0933 0.0744 0.5129 0.065 Uiso 1 1 calc R
C51 C 0.15353(17) 0.0979(6) 0.53920(16) 0.0697(15) Uani 1 1 d .
H51 H 0.1539 -0.0032 0.5554 0.084 Uiso 1 1 calc R
C52 C 0.18937(15) 0.1996(7) 0.54072(15) 0.0688(15) Uani 1 1 d .
H52 H 0.2137 0.1683 0.5582 0.083 Uiso 1 1 calc R
C53 C 0.18922(13) 0.3474(5) 0.51644(13) 0.0466(11) Uani 1 1 d .
H53 H 0.2138 0.4134 0.5169 0.056 Uiso 1 1 calc R
C54 C 0.12376(11) 0.6924(5) 0.46158(11) 0.0373(9) Uani 1 1 d .
H54 H 0.1274 0.7841 0.4439 0.045 Uiso 1 1 calc R
C55 C 0.08670(12) 0.7092(5) 0.48033(12) 0.0388(10) Uani 1 1 d .
C56 C 0.04959(14) 0.7787(6) 0.45856(15) 0.0613(13) Uani 1 1 d .
H56 H 0.0485 0.8132 0.4323 0.074 Uiso 1 1 calc R
C57 C 0.01408(16) 0.7967(8) 0.4761(2) 0.0878(19) Uani 1 1 d .
H57 H -0.0110 0.8393 0.4614 0.105 Uiso 1 1 calc R
C58 C 0.0161(2) 0.7515(8) 0.5152(2) 0.093(2) Uani 1 1 d .
H58 H -0.0076 0.7646 0.5269 0.112 Uiso 1 1 calc R
C59 C 0.05258(18) 0.6873(7) 0.53715(17) 0.0799(17) Uani 1 1 d .
H59 H 0.0539 0.6574 0.5637 0.096 Uiso 1 1 calc R
C60 C 0.08731(14) 0.6674(6) 0.51942(14) 0.0565(13) Uani 1 1 d .
H60 H 0.1121 0.6241 0.5345 0.068 Uiso 1 1 calc R
C61 C 0.19951(12) 0.5903(6) 0.24758(12) 0.0371(10) Uani 1 1 d .
C62 C 0.17034(12) 0.5318(5) 0.21053(11) 0.0377(10) Uani 1 1 d .
C63 C 0.17561(14) 0.6341(5) 0.17435(12) 0.0430(11) Uani 1 1 d .
C64 C 0.14973(19) 0.7755(7) 0.16077(16) 0.091(2) Uani 1 1 d .
H64 H 0.1280 0.8084 0.1739 0.109 Uiso 1 1 calc R
C65 C 0.1562(3) 0.8703(9) 0.1270(2) 0.124(3) Uani 1 1 d .
H65 H 0.1387 0.9663 0.1175 0.148 Uiso 1 1 calc R
C66 C 0.1877(3) 0.8228(12) 0.1082(2) 0.120(3) Uani 1 1 d .
H66 H 0.1918 0.8863 0.0858 0.144 Uiso 1 1 calc R
C67 C 0.2128(2) 0.6879(11) 0.12117(18) 0.093(2) Uani 1 1 d .
H67 H 0.2346 0.6572 0.1080 0.112 Uiso 1 1 calc R
C68 C 0.20683(15) 0.5912(7) 0.15419(14) 0.0589(13) Uani 1 1 d .
H68 H 0.2246 0.4948 0.1628 0.071 Uiso 1 1 calc R
C69 C 0.14165(12) 0.4042(6) 0.21304(12) 0.0461(11) Uani 1 1 d .
H69 H 0.1424 0.3570 0.2383 0.055 Uiso 1 1 calc R
C70 C 0.10913(13) 0.3269(6) 0.18205(13) 0.0459(11) Uani 1 1 d .
C71 C 0.07687(14) 0.2277(6) 0.19357(14) 0.0544(12) Uani 1 1 d .
H71 H 0.0766 0.2106 0.2204 0.065 Uiso 1 1 calc R
C72 C 0.04531(14) 0.1544(6) 0.16584(16) 0.0638(14) Uani 1 1 d .
H72 H 0.0237 0.0904 0.1741 0.077 Uiso 1 1 calc R
C73 C 0.04548(15) 0.1747(6) 0.12639(16) 0.0621(14) Uani 1 1 d .
H73 H 0.0238 0.1264 0.1078 0.074 Uiso 1 1 calc R
C74 C 0.07731(15) 0.2656(7) 0.11451(15) 0.0706(15) Uani 1 1 d .
H74 H 0.0781 0.2752 0.0876 0.085 Uiso 1 1 calc R
C75 C 0.10869(14) 0.3446(6) 0.14178(14) 0.0639(14) Uani 1 1 d .
H75 H 0.1298 0.4104 0.1330 0.077 Uiso 1 1 calc R
C76 C 0.30047(12) 0.3320(6) 0.50332(12) 0.0402(10) Uani 1 1 d .
C77 C 0.32895(12) 0.4075(5) 0.53929(11) 0.0399(10) Uani 1 1 d .
C78 C 0.32162(14) 0.3359(6) 0.57768(12) 0.0476(11) Uani 1 1 d .
C79 C 0.3436(2) 0.1962(8) 0.59620(17) 0.108(2) Uani 1 1 d .
H79 H 0.3642 0.1412 0.5844 0.130 Uiso 1 1 calc R
C80 C 0.3363(3) 0.1316(9) 0.6330(2) 0.127(3) Uani 1 1 d .
H80 H 0.3518 0.0358 0.6458 0.153 Uiso 1 1 calc R
C81 C 0.3059(3) 0.2129(11) 0.6493(2) 0.112(3) Uani 1 1 d .
H81 H 0.3007 0.1721 0.6737 0.135 Uiso 1 1 calc R
C82 C 0.28338(19) 0.3504(10) 0.63143(18) 0.097(2) Uani 1 1 d .
H82 H 0.2627 0.4043 0.6432 0.117 Uiso 1 1 calc R
C83 C 0.29096(16) 0.4115(7) 0.59557(14) 0.0666(14) Uani 1 1 d .
H83 H 0.2749 0.5064 0.5831 0.080 Uiso 1 1 calc R
C84 C 0.35930(13) 0.5238(6) 0.53441(12) 0.0466(11) Uani 1 1 d .
H84 H 0.3606 0.5515 0.5082 0.056 Uiso 1 1 calc R
C85 C 0.39095(13) 0.6145(6) 0.56398(13) 0.0473(11) Uani 1 1 d .
C86 C 0.42570(15) 0.6862(6) 0.55203(15) 0.0642(14) Uani 1 1 d .
H86 H 0.4285 0.6756 0.5256 0.077 Uiso 1 1 calc R
C87 C 0.45653(16) 0.7731(7) 0.57799(19) 0.0794(17) Uani 1 1 d .
H87 H 0.4803 0.8170 0.5692 0.095 Uiso 1 1 calc R
C88 C 0.45253(17) 0.7952(7) 0.61635(17) 0.0732(16) Uani 1 1 d .
H88 H 0.4732 0.8560 0.6339 0.088 Uiso 1 1 calc R
C89 C 0.41887(16) 0.7294(7) 0.62886(15) 0.0756(16) Uani 1 1 d .
H89 H 0.4158 0.7468 0.6551 0.091 Uiso 1 1 calc R
C90 C 0.38865(15) 0.6361(7) 0.60347(15) 0.0705(15) Uani 1 1 d .
H90 H 0.3661 0.5863 0.6132 0.085 Uiso 1 1 calc R
H1H H 0.2071(10) 0.302(5) 0.3576(11) 0.022(12) Uiso 1 1 d .
H2H H 0.2924(10) 0.619(5) 0.3938(11) 0.020(12) Uiso 1 1 d .
H3W H 0.2842(11) -0.187(5) 0.3078(12) 0.042(14) Uiso 1 1 d .
H4W H 0.2022(9) 0.195(4) 0.2771(9) 0.000(9) Uiso 1 1 d .
H5W H 0.2239(10) 1.087(5) 0.4416(12) 0.000(12) Uiso 1 1 d .
H6W H 0.2972(12) 0.833(5) 0.4819(11) 0.020(13) Uiso 1 1 d .

loop_
_atom_site_aniso_label
_atom_site_aniso_U_11
_atom_site_aniso_U_22
_atom_site_aniso_U_33
_atom_site_aniso_U_23
_atom_site_aniso_U_13
_atom_site_aniso_U_12
Co1 0.0281(3) 0.0242(3) 0.0256(3) -0.0021(2) 0.0040(2) 0.0009(2)
Co2 0.0285(3) 0.0244(3) 0.0261(3) -0.0029(2) 0.0035(2) -0.0019(2)
Co3 0.0318(3) 0.0224(3) 0.0254(3) -0.0021(2) 0.0048(2) 0.0009(2)
Co4 0.0311(3) 0.0208(3) 0.0277(3) -0.0031(2) 0.0045(2) -0.0024(2)
O1 0.0238(16) 0.0242(14) 0.0284(15) -0.0055(11) -0.0021(12) 0.0034(12)
O2 0.0228(16) 0.0244(14) 0.0278(15) -0.0015(10) 0.0028(12) -0.0029(12)
O3 0.0316(17) 0.0275(15) 0.0349(16) -0.0030(11) 0.0066(13) -0.0013(12)
O4 0.054(2) 0.0334(19) 0.0419(19) 0.0047(16) -0.0086(14) 0.0007(16)
O5 0.038(2) 0.0276(17) 0.045(2) 0.0000(12) 0.0058(18) -0.0063(16)
O6 0.058(2) 0.050(2) 0.029(2) -0.0107(17) -0.0064(17) 0.0015(15)
O7 0.0356(15) 0.0312(15) 0.0376(16) -0.0057(12) 0.0151(12) 0.0003(12)
O8 0.0434(17) 0.0295(16) 0.0485(18) 0.0018(12) 0.0208(14) -0.0083(12)
O9 0.0264(14) 0.0274(15) 0.0522(19) -0.0112(12) 0.0024(13) 0.0031(11)
O10 0.0265(14) 0.0234(14) 0.0309(14) -0.0029(10) 0.0023(11) -0.0043(10)
O11 0.0248(13) 0.0287(14) 0.0294(14) -0.0017(11) 0.0008(11) -0.0048(11)
O12 0.0238(14) 0.0307(16) 0.0442(18) -0.0086(12) 0.0006(12) 0.0009(11)
O13 0.0411(16) 0.0332(16) 0.0449(17) -0.0060(12) 0.0208(13) 0.0002(12)
O14 0.0424(17) 0.0284(16) 0.0501(19) -0.0017(12) 0.0236(14) -0.0016(12)
O15 0.0446(17) 0.0379(16) 0.0283(15) 0.0008(12) -0.0047(13) -0.0008(12)
O16 0.066(2) 0.0361(18) 0.0367(18) 0.0074(13) -0.0108(15) -0.0071(14)
O17 0.0523(18) 0.0413(18) 0.0264(16) -0.0009(12) -0.0034(13) -0.0023(13)
O18 0.073(2) 0.051(2) 0.0367(19) 0.0102(15) -0.0079(16) -0.0098(16)
O19 0.54(3) 0.153(11) 0.146(11) 0.037(8) 0.174(14) 0.121(13)
O20 0.94(2) 0.172(7) 0.235(9) 0.094(6) 0.327(13) 0.213(11)
C1 0.028(2) 0.040(3) 0.023(2) -0.0045(17) 0.0041(16) 0.0043(18)
C2 0.032(2) 0.031(2) 0.033(2) -0.0046(17) 0.0118(18) -0.0041(17)
C3 0.036(2) 0.030(2) 0.030(2) -0.0071(17) 0.0132(18) -0.0009(17)
C4 0.040(2) 0.032(2) 0.043(3) -0.0023(19) 0.012(2) -0.0052(18)
C5 0.054(3) 0.046(3) 0.056(3) -0.001(2) 0.019(3) -0.015(2)
C6 0.081(4) 0.044(3) 0.057(3) 0.015(2) 0.016(3) -0.004(3)
C7 0.057(3) 0.045(3) 0.053(3) 0.007(2) 0.002(2) 0.004(2)
C8 0.040(2) 0.035(2) 0.041(3) 0.0005(19) 0.006(2) -0.0035(18)
C9 0.038(2) 0.030(2) 0.043(3) -0.0003(18) 0.0152(19) 0.0024(18)
C10 0.038(2) 0.029(2) 0.053(3) -0.0050(19) 0.015(2) 0.0013(18)
C11 0.047(3) 0.065(3) 0.073(4) -0.012(3) 0.008(3) 0.014(2)
C12 0.043(3) 0.083(4) 0.116(6) -0.030(4) 0.009(3) 0.018(3)
C13 0.060(4) 0.091(5) 0.122(6) -0.041(4) 0.053(4) -0.009(3)
C14 0.075(4) 0.065(4) 0.082(4) -0.017(3) 0.048(3) -0.004(3)
C15 0.052(3) 0.042(3) 0.056(3) -0.010(2) 0.023(2) 0.000(2)
C16 0.026(2) 0.032(2) 0.023(2) 0.0023(17) 0.0041(16) -0.0074(17)
C17 0.029(2) 0.025(2) 0.034(2) -0.0003(16) 0.0031(17) 0.0012(16)
C18 0.025(2) 0.040(3) 0.036(3) -0.0058(18) -0.0001(18) 0.0031(17)
C19 0.045(3) 0.040(3) 0.061(3) -0.002(2) -0.005(2) -0.010(2)
C20 0.063(3) 0.057(3) 0.081(4) -0.018(3) -0.002(3) -0.020(3)
C21 0.052(3) 0.096(5) 0.067(4) -0.034(3) -0.003(3) -0.014(3)
C22 0.081(4) 0.107(5) 0.048(4) 0.000(3) -0.023(3) -0.015(4)
C23 0.065(3) 0.066(4) 0.053(3) 0.010(3) -0.011(3) -0.013(3)
C24 0.028(2) 0.033(2) 0.040(2) -0.0031(18) 0.0005(18) 0.0017(17)
C25 0.035(2) 0.038(2) 0.039(2) 0.0006(19) 0.0060(19) 0.0078(18)
C26 0.043(3) 0.054(3) 0.045(3) -0.013(2) 0.007(2) 0.007(2)
C27 0.063(3) 0.062(3) 0.060(3) -0.015(3) 0.011(3) 0.024(3)
C28 0.048(3) 0.068(4) 0.060(3) 0.002(3) 0.016(3) 0.025(2)
C29 0.033(3) 0.052(3) 0.076(4) -0.001(3) 0.009(2) 0.008(2)
C30 0.036(3) 0.051(3) 0.068(3) -0.019(2) 0.010(2) 0.004(2)
C31 0.031(2) 0.027(2) 0.027(2) 0.0032(17) 0.0046(17) -0.0035(17)
C32 0.025(2) 0.030(2) 0.035(2) 0.0003(17) 0.0005(17) -0.0002(16)
C33 0.029(2) 0.033(2) 0.043(3) -0.0049(19) 0.0032(19) -0.0035(17)
C34 0.127(5) 0.087(4) 0.060(4) 0.017(3) -0.030(4) -0.054(4)
C35 0.162(7) 0.126(6) 0.072(5) 0.021(4) -0.061(5) -0.069(5)
C36 0.077(4) 0.097(5) 0.070(4) -0.031(4) -0.030(3) -0.017(4)
C37 0.065(4) 0.060(4) 0.109(5) -0.013(3) -0.004(3) -0.034(3)
C38 0.066(3) 0.057(3) 0.061(3) 0.004(3) -0.015(3) -0.024(3)
C39 0.027(2) 0.038(2) 0.040(2) -0.0040(19) -0.0013(18) -0.0033(17)
C40 0.034(2) 0.037(2) 0.046(3) -0.001(2) 0.004(2) 0.0034(19)
C41 0.045(3) 0.055(3) 0.045(3) -0.012(2) 0.006(2) 0.002(2)
C42 0.065(3) 0.057(3) 0.063(3) -0.016(2) 0.015(3) 0.017(3)
C43 0.047(3) 0.065(3) 0.072(4) 0.000(3) 0.020(3) 0.021(2)
C44 0.033(3) 0.071(4) 0.100(5) -0.014(3) 0.004(3) 0.006(2)
C45 0.037(3) 0.052(3) 0.105(4) -0.026(3) 0.001(3) 0.001(2)
C46 0.031(2) 0.034(2) 0.031(2) 0.0015(18) 0.0063(18) 0.0004(18)
C47 0.035(2) 0.033(2) 0.030(2) -0.0032(17) 0.0101(18) -0.0011(17)
C48 0.038(2) 0.031(2) 0.033(2) -0.0021(17) 0.0121(18) 0.0014(18)
C49 0.041(3) 0.043(3) 0.045(3) -0.002(2) 0.008(2) -0.005(2)
C50 0.062(3) 0.042(3) 0.061(3) 0.009(2) 0.019(3) -0.011(2)
C51 0.090(4) 0.045(3) 0.077(4) 0.027(3) 0.022(3) -0.002(3)
C52 0.056(3) 0.069(4) 0.076(4) 0.034(3) -0.002(3) 0.008(3)
C53 0.038(3) 0.049(3) 0.054(3) 0.010(2) 0.009(2) -0.004(2)
C54 0.038(2) 0.038(2) 0.038(2) 0.0057(19) 0.0117(19) 0.0037(19)
C55 0.039(2) 0.033(2) 0.047(3) -0.003(2) 0.016(2) 0.0035(18)
C56 0.047(3) 0.074(4) 0.062(3) -0.013(3) 0.009(3) 0.011(2)
C57 0.036(3) 0.118(5) 0.107(5) -0.033(4) 0.006(3) 0.020(3)
C58 0.068(4) 0.116(5) 0.113(6) -0.021(4) 0.059(4) 0.004(3)
C59 0.088(4) 0.085(4) 0.083(4) 0.015(3) 0.058(4) 0.020(3)
C60 0.060(3) 0.059(3) 0.056(3) 0.009(2) 0.027(3) 0.021(2)
C61 0.035(2) 0.042(3) 0.034(2) -0.002(2) 0.0047(19) 0.0012(19)
C62 0.041(2) 0.040(2) 0.030(2) -0.0048(18) -0.0015(19) 0.0050(19)
C63 0.054(3) 0.038(3) 0.032(2) -0.0039(19) -0.006(2) -0.004(2)
C64 0.131(5) 0.083(4) 0.051(4) 0.017(3) 0.001(3) 0.048(4)
C65 0.193(9) 0.082(5) 0.080(6) 0.036(4) -0.020(5) 0.020(5)
C66 0.174(9) 0.116(7) 0.060(5) 0.028(5) -0.008(5) -0.065(6)
C67 0.088(5) 0.137(7) 0.054(4) -0.003(4) 0.010(3) -0.050(4)
C68 0.062(3) 0.070(3) 0.043(3) -0.005(2) 0.005(3) -0.014(3)
C69 0.047(3) 0.053(3) 0.034(2) 0.001(2) -0.003(2) 0.001(2)
C70 0.041(3) 0.051(3) 0.042(3) -0.003(2) -0.005(2) -0.004(2)
C71 0.059(3) 0.048(3) 0.052(3) 0.003(2) 0.000(2) -0.010(2)
C72 0.053(3) 0.056(3) 0.078(4) 0.000(3) -0.001(3) -0.019(2)
C73 0.052(3) 0.063(3) 0.065(4) -0.005(3) -0.007(3) -0.011(2)
C74 0.060(3) 0.101(4) 0.046(3) -0.017(3) -0.004(3) -0.017(3)
C75 0.052(3) 0.086(4) 0.052(3) -0.015(3) 0.003(2) -0.027(3)
C76 0.036(2) 0.055(3) 0.028(2) -0.003(2) -0.0002(19) 0.006(2)
C77 0.041(2) 0.044(3) 0.031(2) -0.0040(19) -0.0048(19) 0.003(2)
C78 0.063(3) 0.043(3) 0.030(3) 0.001(2) -0.009(2) -0.007(2)
C79 0.181(7) 0.088(5) 0.051(4) 0.019(3) 0.008(4) 0.062(4)
C80 0.217(10) 0.076(5) 0.076(6) 0.025(4) -0.011(6) 0.029(5)
C81 0.153(8) 0.117(7) 0.056(5) 0.033(4) -0.010(5) -0.059(5)
C82 0.085(5) 0.151(7) 0.056(4) 0.004(4) 0.015(3) -0.037(4)
C83 0.066(4) 0.089(4) 0.042(3) 0.012(3) 0.002(3) -0.014(3)
C84 0.050(3) 0.054(3) 0.032(2) -0.003(2) -0.003(2) 0.002(2)
C85 0.043(3) 0.051(3) 0.045(3) -0.002(2) 0.000(2) -0.001(2)
C86 0.071(4) 0.068(4) 0.053(3) -0.002(3) 0.010(3) -0.016(3)
C87 0.067(4) 0.081(4) 0.089(5) -0.014(3) 0.011(3) -0.031(3)
C88 0.067(4) 0.067(4) 0.076(4) -0.014(3) -0.015(3) -0.016(3)
C89 0.068(4) 0.108(5) 0.048(3) -0.015(3) 0.001(3) -0.028(3)
C90 0.059(3) 0.100(4) 0.053(3) -0.017(3) 0.011(3) -0.028(3)

loop_
_atom_type_symbol
_atom_type_description
_atom_type_scat_dispersion_real
_atom_type_scat_dispersion_imag
_atom_type_scat_source
C C 0.0033 0.0016 'International Tables Vol C Tables 4.2.6.8 and 6.1.1.4'
H H 0.0000 0.0000 'International Tables Vol C Tables 4.2.6.8 and 6.1.1.4'
O O 0.0106 0.0060 'International Tables Vol C Tables 4.2.6.8 and 6.1.1.4'
Co Co 0.3494 0.9721 'International Tables Vol C Tables 4.2.6.8 and 6.1.1.4'

loop_
_geom_angle_atom_site_label_1
_geom_angle_atom_site_label_2
_geom_angle_atom_site_label_3
_geom_angle
_geom_angle_site_symmetry_1
_geom_angle_site_symmetry_3
O7 Co1 O9 169.52(10) . .
O7 Co1 O1 97.10(10) . .
O9 Co1 O1 92.02(10) . .
O7 Co1 O2 91.78(10) . .
O9 Co1 O2 94.37(10) . .
O1 Co1 O2 83.63(10) . .
O7 Co1 O15 91.98(10) . .
O9 Co1 O15 82.16(10) . .
O1 Co1 O15 94.28(10) . .
O2 Co1 O15 175.90(10) . .
O7 Co1 O3 81.80(10) . 1_565
O9 Co1 O3 89.37(10) . 1_565
O1 Co1 O3 176.70(10) . 1_565
O2 Co1 O3 93.28(10) . 1_565
O15 Co1 O3 88.87(10) . 1_565
O1 Co2 O8 97.95(11) . .
O1 Co2 O11 97.20(9) . .
O8 Co2 O11 89.20(10) . .
O1 Co2 O4 89.56(11) . .
O8 Co2 O4 95.60(11) . .
O11 Co2 O4 171.11(11) . .
O1 Co2 O10 89.72(10) . .
O8 Co2 O10 168.72(10) . .
O11 Co2 O10 81.61(9) . .
O4 Co2 O10 92.70(10) . .
O1 Co2 O3 174.10(11) . .
O8 Co2 O3 87.41(10) . .
O11 Co2 O3 85.30(9) . .
O4 Co2 O3 87.45(11) . .
O10 Co2 O3 85.35(9) . .
O13 Co3 O2 96.89(10) . .
O13 Co3 O12 168.62(10) . .
O2 Co3 O12 93.56(10) . .
O13 Co3 O1 90.99(10) . .
O2 Co3 O1 83.70(10) . .
O12 Co3 O1 94.60(10) . .
O13 Co3 O17 92.44(10) . .
O2 Co3 O17 93.03(10) . .
O12 Co3 O17 82.52(10) . .
O1 Co3 O17 175.53(11) . .
O13 Co3 O5 80.82(12) . 1_545
O2 Co3 O5 176.94(12) . 1_545
O12 Co3 O5 88.88(12) . 1_545
O1 Co3 O5 94.27(11) . 1_545
O17 Co3 O5 89.11(11) . 1_545
O2 Co4 O14 98.18(10) . .
O2 Co4 O6 88.15(12) . .
O14 Co4 O6 95.14(13) . .
O2 Co4 O11 88.95(10) . 1_565
O14 Co4 O11 168.75(10) . 1_565
O6 Co4 O11 93.77(12) . 1_565
O2 Co4 O10 97.24(9) . 1_565
O14 Co4 O10 89.07(10) . 1_565
O6 Co4 O10 172.64(11) . 1_565
O11 Co4 O10 81.37(8) 1_565 1_565
O2 Co4 O5 171.85(12) . .
O14 Co4 O5 88.81(12) . .
O6 Co4 O5 87.04(13) . .
O11 Co4 O5 84.81(11) 1_565 .
O10 Co4 O5 87.02(11) 1_565 .
Co2 O1 Co1 118.72(13) . .
Co2 O1 Co3 116.74(12) . .
Co1 O1 Co3 96.16(10) . .
Co4 O2 Co3 118.70(13) . .
Co4 O2 Co1 117.05(12) . .
Co3 O2 Co1 96.49(10) . .
Co2 O3 Co1 123.62(13) . 1_545
Co4 O5 Co3 122.79(17) . 1_565
C1 O7 Co1 130.4(2) . .
C1 O8 Co2 137.3(3) . .
C16 O9 Co1 126.4(2) 1_565 .
C16 O10 Co4 120.0(2) . 1_545
C16 O10 Co2 125.4(2) . .
Co4 O10 Co2 98.00(9) 1_545 .
C31 O11 Co2 121.5(2) . .
C31 O11 Co4 125.3(2) . 1_545
Co2 O11 Co4 99.02(9) . 1_545
C31 O12 Co3 126.0(2) . .
C46 O13 Co3 131.4(2) . .
C46 O14 Co4 136.8(3) . .
C61 O15 Co1 125.2(3) . .
C76 O17 Co3 127.7(3) . .
O8 C1 O7 125.6(4) . .
O8 C1 C2 118.4(3) . .
O7 C1 C2 116.0(3) . .
C9 C2 C3 127.2(4) . .
C9 C2 C1 116.7(3) . .
C3 C2 C1 116.1(3) . .
C8 C3 C4 117.4(3) . .
C8 C3 C2 120.3(3) . .
C4 C3 C2 122.2(3) . .
C5 C4 C3 121.3(4) . .
C4 C5 C6 120.6(4) . .
C5 C6 C7 119.3(4) . .
C8 C7 C6 120.1(4) . .
C7 C8 C3 121.3(4) . .
C2 C9 C10 129.4(4) . .
C11 C10 C15 118.2(4) . .
C11 C10 C9 119.5(4) . .
C15 C10 C9 122.1(4) . .
C10 C11 C12 120.6(5) . .
C13 C12 C11 120.6(5) . .
C12 C13 C14 119.9(5) . .
C13 C14 C15 120.1(5) . .
C14 C15 C10 120.7(5) . .
O9 C16 O10 125.0(3) 1_545 .
O9 C16 C17 117.1(3) 1_545 .
O10 C16 C17 117.9(3) . .
C24 C17 C18 124.8(3) . .
C24 C17 C16 118.2(3) . .
C18 C17 C16 116.9(3) . .
C19 C18 C23 118.4(4) . .
C19 C18 C17 122.5(4) . .
C23 C18 C17 119.1(4) . .
C18 C19 C20 121.0(4) . .
C21 C20 C19 120.4(5) . .
C22 C21 C20 119.8(5) . .
C21 C22 C23 120.6(5) . .
C18 C23 C22 119.7(5) . .
C17 C24 C25 131.0(3) . .
C26 C25 C30 118.0(4) . .
C26 C25 C24 116.6(3) . .
C30 C25 C24 125.4(3) . .
C25 C26 C27 120.5(4) . .
C28 C27 C26 119.5(4) . .
C29 C28 C27 120.6(4) . .
C28 C29 C30 120.0(4) . .
C29 C30 C25 121.4(4) . .
O12 C31 O11 123.4(3) . .
O12 C31 C32 117.9(3) . .
O11 C31 C32 118.6(3) . .
C39 C32 C33 125.7(3) . .
C39 C32 C31 118.5(3) . .
C33 C32 C31 115.8(3) . .
C38 C33 C34 117.2(4) . .
C38 C33 C32 122.1(4) . .
C34 C33 C32 120.7(4) . .
C33 C34 C35 121.7(5) . .
C36 C35 C34 120.8(6) . .
C35 C36 C37 118.7(5) . .
C36 C37 C38 119.5(5) . .
C33 C38 C37 121.9(5) . .
C32 C39 C40 131.8(3) . .
C41 C40 C45 116.8(4) . .
C41 C40 C39 118.1(4) . .
C45 C40 C39 125.0(4) . .
C42 C41 C40 121.4(4) . .
C43 C42 C41 121.5(4) . .
C44 C43 C42 118.3(4) . .
C43 C44 C45 121.5(4) . .
C44 C45 C40 120.5(4) . .
O14 C46 O13 125.4(4) . .
O14 C46 C47 117.9(3) . .
O13 C46 C47 116.7(3) . .
C54 C47 C48 125.6(4) . .
C54 C47 C46 118.7(3) . .
C48 C47 C46 115.7(3) . .
C49 C48 C53 117.6(4) . .
C49 C48 C47 122.7(3) . .
C53 C48 C47 119.7(3) . .
C50 C49 C48 122.1(4) . .
C51 C50 C49 119.2(4) . .
C50 C51 C52 120.5(4) . .
C53 C52 C51 120.0(4) . .
C52 C53 C48 120.6(4) . .
C47 C54 C55 128.9(4) . .
C60 C55 C56 117.9(4) . .
C60 C55 C54 122.6(4) . .
C56 C55 C54 119.4(4) . .
C55 C56 C57 120.0(5) . .
C58 C57 C56 120.0(5) . .
C59 C58 C57 120.6(5) . .
C58 C59 C60 119.1(5) . .
C55 C60 C59 122.4(5) . .
O16 C61 O15 123.8(4) . .
O16 C61 C62 116.4(4) . .
O15 C61 C62 119.8(4) . .
C69 C62 C63 126.6(4) . .
C69 C62 C61 119.1(4) . .
C63 C62 C61 114.2(3) . .
C68 C63 C64 118.0(5) . .
C68 C63 C62 120.7(4) . .
C64 C63 C62 121.2(4) . .
C63 C64 C65 119.4(6) . .
C66 C65 C64 120.1(7) . .
C67 C66 C65 120.8(7) . .
C66 C67 C68 120.2(7) . .
C63 C68 C67 121.4(5) . .
C62 C69 C70 130.0(4) . .
C75 C70 C71 117.3(4) . .
C75 C70 C69 124.3(4) . .
C71 C70 C69 118.5(4) . .
C72 C71 C70 120.9(5) . .
C73 C72 C71 120.6(5) . .
C74 C73 C72 119.4(5) . .
C73 C74 C75 120.9(5) . .
C74 C75 C70 120.8(5) . .
O18 C76 O17 123.9(4) . .
O18 C76 C77 118.1(4) . .
O17 C76 C77 118.0(4) . .
C84 C77 C78 125.4(4) . .
C84 C77 C76 119.4(4) . .
C78 C77 C76 115.1(4) . .
C79 C78 C83 117.7(5) . .
C79 C78 C77 122.7(5) . .
C83 C78 C77 119.7(4) . .
C78 C79 C80 121.5(6) . .
C81 C80 C79 118.0(7) . .
C82 C81 C80 121.7(7) . .
C81 C82 C83 119.5(7) . .
C82 C83 C78 121.6(6) . .
C77 C84 C85 130.1(4) . .
C86 C85 C90 116.0(4) . .
C86 C85 C84 118.6(4) . .
C90 C85 C84 125.4(4) . .
C85 C86 C87 121.8(5) . .
C88 C87 C86 120.2(5) . .
C89 C88 C87 119.6(5) . .
C88 C89 C90 120.7(5) . .
C89 C90 C85 121.6(5) . .

loop_
_geom_bond_atom_site_label_1
_geom_bond_atom_site_label_2
_geom_bond_distance
_geom_bond_site_symmetry_2
Co1 O7 2.042(2) .
Co1 O9 2.057(2) .
Co1 O1 2.069(3) .
Co1 O2 2.086(3) .
Co1 O15 2.154(2) .
Co1 O3 2.243(3) 1_565
Co2 O1 2.029(2) .
Co2 O8 2.043(2) .
Co2 O11 2.107(2) .
Co2 O4 2.126(3) .
Co2 O10 2.138(2) .
Co2 O3 2.150(3) .
Co3 O13 2.044(2) .
Co3 O2 2.062(2) .
Co3 O12 2.066(2) .
Co3 O1 2.090(2) .
Co3 O17 2.114(2) .
Co3 O5 2.251(3) 1_545
Co4 O2 2.039(2) .
Co4 O14 2.044(2) .
Co4 O6 2.114(3) .
Co4 O11 2.127(2) 1_565
Co4 O10 2.128(2) 1_565
Co4 O5 2.163(3) .
O3 Co1 2.243(3) 1_545
O5 Co3 2.251(3) 1_565
O7 C1 1.267(4) .
O8 C1 1.238(4) .
O9 C16 1.235(4) 1_565
O10 C16 1.288(4) .
O10 Co4 2.128(2) 1_545
O11 C31 1.285(4) .
O11 Co4 2.127(2) 1_545
O12 C31 1.247(4) .
O13 C46 1.262(4) .
O14 C46 1.246(4) .
O15 C61 1.258(4) .
O16 C61 1.255(4) .
O17 C76 1.270(4) .
O18 C76 1.245(5) .
C1 C2 1.516(5) .
C2 C9 1.338(5) .
C2 C3 1.485(5) .
C3 C8 1.386(5) .
C3 C4 1.390(5) .
C4 C5 1.361(5) .
C5 C6 1.374(6) .
C6 C7 1.376(6) .
C7 C8 1.373(5) .
C9 C10 1.469(5) .
C10 C11 1.373(5) .
C10 C15 1.386(5) .
C11 C12 1.386(6) .
C12 C13 1.354(8) .
C13 C14 1.366(7) .
C14 C15 1.381(5) .
C16 O9 1.235(4) 1_545
C16 C17 1.500(5) .
C17 C24 1.336(5) .
C17 C18 1.490(5) .
C18 C19 1.365(5) .
C18 C23 1.384(5) .
C19 C20 1.373(5) .
C20 C21 1.356(7) .
C21 C22 1.352(7) .
C22 C23 1.385(6) .
C24 C25 1.481(5) .
C25 C26 1.378(5) .
C25 C30 1.388(5) .
C26 C27 1.391(5) .
C27 C28 1.377(6) .
C28 C29 1.351(6) .
C29 C30 1.369(5) .
C31 C32 1.488(5) .
C32 C39 1.334(5) .
C32 C33 1.484(5) .
C33 C38 1.344(5) .
C33 C34 1.344(6) .
C34 C35 1.368(7) .
C35 C36 1.343(7) .
C36 C37 1.347(7) .
C37 C38 1.390(6) .
C39 C40 1.459(5) .
C40 C41 1.377(5) .
C40 C45 1.391(5) .
C41 C42 1.375(5) .
C42 C43 1.360(6) .
C43 C44 1.352(6) .
C44 C45 1.389(6) .
C46 C47 1.508(5) .
C47 C54 1.323(5) .
C47 C48 1.491(5) .
C48 C49 1.385(5) .
C48 C53 1.385(5) .
C49 C50 1.365(5) .
C50 C51 1.363(6) .
C51 C52 1.373(6) .
C52 C53 1.373(6) .
C54 C55 1.461(5) .
C55 C60 1.371(5) .
C55 C56 1.393(5) .
C56 C57 1.393(6) .
C57 C58 1.370(8) .
C58 C59 1.366(7) .
C59 C60 1.375(6) .
C61 C62 1.504(5) .
C62 C69 1.335(5) .
C62 C63 1.487(5) .
C63 C68 1.357(6) .
C63 C64 1.367(6) .
C64 C65 1.401(8) .
C65 C66 1.341(9) .
C66 C67 1.311(9) .
C67 C68 1.380(7) .
C69 C70 1.470(5) .
C70 C75 1.384(6) .
C70 C71 1.387(5) .
C71 C72 1.375(6) .
C72 C73 1.361(6) .
C73 C74 1.350(6) .
C74 C75 1.380(6) .
C76 C77 1.508(5) .
C77 C84 1.336(5) .
C77 C78 1.475(6) .
C78 C79 1.347(6) .
C78 C83 1.372(6) .
C79 C80 1.409(9) .
C80 C81 1.351(9) .
C81 C82 1.335(8) .
C82 C83 1.371(7) .
C84 C85 1.468(5) .
C85 C86 1.368(6) .
C85 C90 1.378(6) .
C86 C87 1.372(6) .
C87 C88 1.353(7) .
C88 C89 1.329(6) .
C89 C90 1.372(6) .
